data_1546726
loop_
_publ_author_name
'Ahn, Seunghyun'
'Lim, Yoongho'
'Sung, Jiha'
'Koh, Dongsoo'

_publ_section_title
;
 3-(2-Hydroxy-4-methoxyphenyl)-<i>N</i>-(2-methoxyphenyl)-5-(naphthalen-1-yl)-4,5-dihydro-1<i>H</i>-pyrazole-1-carbothioamide
;
_journal_coeditor_code HB4146
_journal_issue 5
_journal_name_full IUCrData
_journal_page_first x170732
_journal_paper_doi 10.1107/S2414314617007325
_journal_volume 2
_journal_year 2017
_chemical_formula_iupac 'C28 H25 N3 O3 S'
_chemical_formula_moiety 'C28 H25 N3 O3 S'
_chemical_formula_sum 'C28 H25 N3 O3 S'
_chemical_formula_weight 483.57
_chemical_name_systematic
3-(2-Hydroxy-4-methoxyphenyl)-<i>N</i>-(2-methoxyphenyl)-5-(naphthalen-1-yl)-4,5-dihydro-1<i>H</i>-pyrazole-1-carbothioamide
_space_group_IT_number 14
_symmetry_cell_setting monoclinic
_symmetry_space_group_name_Hall '-P 2ybc'
_symmetry_space_group_name_H-M 'P 1 21/c 1'
_atom_sites_solution_hydrogens geom
_atom_sites_solution_primary direct
_atom_sites_solution_secondary difmap
_audit_creation_method SHELXTL
_cell_angle_alpha 90.00
_cell_angle_beta 99.3650(10)
_cell_angle_gamma 90.00
_cell_formula_units_Z 4
_cell_length_a 6.8521(4)
_cell_length_b 23.1503(13)
_cell_length_c 15.0422(8)
_cell_measurement_reflns_used 5750
_cell_measurement_temperature 173(2)
_cell_measurement_theta_max 27.89
_cell_measurement_theta_min 2.23
_cell_volume 2354.3(2)
_computing_cell_refinement
;
SAINT (Bruker, 2000)
;
_computing_data_collection
;
SMART (Bruker, 2000)
;
_computing_data_reduction
;
SAINT (Bruker, 2000)
;
_computing_molecular_graphics
;
SHELXTL (Sheldrick, 2008)
;
_computing_publication_material
;
SHELXTL (Sheldrick, 2008)
;
_computing_structure_refinement
;
SHELXTL (Sheldrick, 2008)
;
_computing_structure_solution
;
SHELXTL (Sheldrick, 2008)
;
_diffrn_ambient_temperature 173(2)
_diffrn_measured_fraction_theta_full 0.997
_diffrn_measured_fraction_theta_max 0.997
_diffrn_measurement_device_type 'Bruker SMART CCD'
_diffrn_measurement_method 'phi and omega scans'
_diffrn_radiation_monochromator graphite
_diffrn_radiation_source 'fine-focus sealed tube'
_diffrn_radiation_type MoK\a
_diffrn_radiation_wavelength 0.71073
_diffrn_reflns_av_R_equivalents 0.0435
_diffrn_reflns_av_sigmaI/netI 0.0552
_diffrn_reflns_limit_h_max 9
_diffrn_reflns_limit_h_min -8
_diffrn_reflns_limit_k_max 30
_diffrn_reflns_limit_k_min -23
_diffrn_reflns_limit_l_max 17
_diffrn_reflns_limit_l_min -20
_diffrn_reflns_number 17230
_diffrn_reflns_theta_full 28.28
_diffrn_reflns_theta_max 28.28
_diffrn_reflns_theta_min 1.76
_exptl_absorpt_coefficient_mu 0.174
_exptl_absorpt_correction_type none
_exptl_crystal_colour Yellow
_exptl_crystal_density_diffrn 1.364
_exptl_crystal_density_method 'not measured'
_exptl_crystal_description Block
_exptl_crystal_F_000 1016
_exptl_crystal_size_max 0.22
_exptl_crystal_size_mid 0.16
_exptl_crystal_size_min 0.10
_refine_diff_density_max 0.230
_refine_diff_density_min -0.242
_refine_ls_extinction_method none
_refine_ls_goodness_of_fit_ref 0.959
_refine_ls_hydrogen_treatment constr
_refine_ls_matrix_type full
_refine_ls_number_parameters 319
_refine_ls_number_reflns 5827
_refine_ls_number_restraints 0
_refine_ls_restrained_S_all 0.959
_refine_ls_R_factor_all 0.0988
_refine_ls_R_factor_gt 0.0479
_refine_ls_shift/su_max 0.001
_refine_ls_shift/su_mean 0.000
_refine_ls_structure_factor_coef Fsqd
_refine_ls_weighting_details 'calc w=1/[\s^2^(Fo^2^)+(0.0716P)^2^] where P=(Fo^2^+2Fc^2^)/3'
_refine_ls_weighting_scheme calc
_refine_ls_wR_factor_gt 0.1170
_refine_ls_wR_factor_ref 0.1465
_reflns_number_gt 3091
_reflns_number_total 5827
_reflns_threshold_expression I>2\s(I)
_cod_data_source_file hb4146sup1.cif
_cod_data_source_block I
_cod_original_sg_symbol_H-M 'P 21/c'
_cod_database_code 1546726

loop_
_symmetry_equiv_pos_as_xyz
'x, y, z'
'-x, y+1/2, -z+1/2'
'-x, -y, -z'
'x, -y-1/2, z-1/2'

loop_
_atom_site_type_symbol
_atom_site_label
_atom_site_fract_x
_atom_site_fract_y
_atom_site_fract_z
_atom_site_U_iso_or_equiv
_atom_site_adp_type
_atom_site_calc_flag
_atom_site_refinement_flags
_atom_site_occupancy
_atom_site_symmetry_multiplicity
N N1 0.6669(2) 0.68425(6) 0.92398(10) 0.0466(4) Uani d . 1 1
N N2 0.7136(2) 0.74261(6) 0.93947(10) 0.0443(4) Uani d . 1 1
C C1 0.8947(3) 0.74602(8) 0.98041(11) 0.0405(4) Uani d . 1 1
C C2 0.9924(3) 0.68823(7) 0.99689(12) 0.0431(4) Uani d . 1 1
H H2A 1.0532 0.6837 1.0609 0.052 Uiso calc R 1 1
H H2B 1.0951 0.6826 0.9584 0.052 Uiso calc R 1 1
C C3 0.8196(3) 0.64595(8) 0.97126(12) 0.0437(5) Uani d . 1 1
H H3 0.8551 0.6155 0.9296 0.052 Uiso calc R 1 1
C C4 0.9887(3) 0.80096(8) 1.00541(12) 0.0406(4) Uani d . 1 1
C C5 0.8889(3) 0.85421(8) 0.99168(12) 0.0448(5) Uani d . 1 1
O O1 0.69489(19) 0.85814(6) 0.95457(10) 0.0583(4) Uani d . 1 1
H H1 0.6497 0.8249 0.9416 0.087 Uiso calc R 1 1
C C6 0.9869(3) 0.90568(8) 1.01527(13) 0.0478(5) Uani d . 1 1
H H6 0.9175 0.9413 1.0064 0.057 Uiso calc R 1 1
C C7 1.1853(3) 0.90539(8) 1.05168(12) 0.0457(5) Uani d . 1 1
C C8 1.2875(3) 0.85359(8) 1.06688(13) 0.0490(5) Uani d . 1 1
H H8 1.4235 0.8533 1.0928 0.059 Uiso calc R 1 1
C C9 1.1890(3) 0.80279(8) 1.04382(12) 0.0456(5) Uani d . 1 1
H H9 1.2594 0.7675 1.0543 0.055 Uiso calc R 1 1
O O2 1.2692(2) 0.95858(5) 1.06886(9) 0.0563(4) Uani d . 1 1
C C10 1.4744(3) 0.96092(9) 1.10511(15) 0.0614(6) Uani d . 1 1
H H10A 1.4972 0.9425 1.1645 0.092 Uiso calc R 1 1
H H10B 1.5173 1.0013 1.1109 0.092 Uiso calc R 1 1
H H10C 1.5500 0.9406 1.0648 0.092 Uiso calc R 1 1
C C11 0.7552(3) 0.61868(8) 1.05338(13) 0.0477(5) Uani d . 1 1
C C12 0.5914(3) 0.63734(10) 1.08515(15) 0.0646(6) Uani d . 1 1
H H12 0.5114 0.6666 1.0533 0.078 Uiso calc R 1 1
C C13 0.5384(4) 0.61442(16) 1.1636(2) 0.1038(11) Uani d . 1 1
H H13 0.4251 0.6287 1.1855 0.125 Uiso calc R 1 1
C C14 0.6474(5) 0.57218(16) 1.2083(2) 0.1130(12) Uani d . 1 1
H H14 0.6082 0.5565 1.2611 0.136 Uiso calc R 1 1
C C15 0.8173(4) 0.55059(11) 1.17942(17) 0.0820(9) Uani d . 1 1
C C16 0.8761(3) 0.57470(8) 1.10030(14) 0.0574(6) Uani d . 1 1
C C17 1.0517(4) 0.55469(8) 1.07327(16) 0.0678(7) Uani d . 1 1
H H17 1.0942 0.5709 1.0217 0.081 Uiso calc R 1 1
C C18 1.1624(5) 0.51184(10) 1.1209(2) 0.0945(10) Uani d . 1 1
H H18 1.2799 0.4984 1.1018 0.113 Uiso calc R 1 1
C C19 1.1014(6) 0.48799(11) 1.1980(2) 0.1073(14) Uani d . 1 1
H H19 1.1788 0.4588 1.2312 0.129 Uiso calc R 1 1
C C20 0.9358(6) 0.50619(14) 1.2246(2) 0.1161(14) Uani d . 1 1
H H20 0.8958 0.4887 1.2759 0.139 Uiso calc R 1 1
C C21 0.4949(3) 0.66760(9) 0.87116(12) 0.0486(5) Uani d . 1 1
S S1 0.43887(9) 0.59834(2) 0.85550(4) 0.0700(2) Uani d . 1 1
N N3 0.3851(2) 0.71315(7) 0.83677(11) 0.0572(5) Uani d . 1 1
H H3A 0.4489 0.7463 0.8429 0.069 Uiso calc R 1 1
C C22 0.1887(3) 0.71777(9) 0.79305(12) 0.0484(5) Uani d . 1 1
C C23 0.1202(3) 0.77489(9) 0.78290(12) 0.0491(5) Uani d . 1 1
C C24 -0.0711(3) 0.78644(9) 0.74395(13) 0.0547(5) Uani d . 1 1
H H24 -0.1168 0.8252 0.7370 0.066 Uiso calc R 1 1
C C25 -0.1979(3) 0.74061(10) 0.71471(14) 0.0604(6) Uani d . 1 1
H H25 -0.3308 0.7482 0.6880 0.073 Uiso calc R 1 1
C C26 -0.1321(3) 0.68513(10) 0.72435(13) 0.0584(6) Uani d . 1 1
H H26 -0.2202 0.6543 0.7046 0.070 Uiso calc R 1 1
C C27 0.0604(3) 0.67287(9) 0.76234(13) 0.0550(5) Uani d . 1 1
H H27 0.1051 0.6340 0.7675 0.066 Uiso calc R 1 1
O O3 0.2590(2) 0.81574(6) 0.81542(9) 0.0614(4) Uani d . 1 1
C C28 0.1973(3) 0.87432(9) 0.81590(14) 0.0618(6) Uani d . 1 1
H H28A 0.1587 0.8878 0.7538 0.093 Uiso calc R 1 1
H H28B 0.3065 0.8981 0.8463 0.093 Uiso calc R 1 1
H H28C 0.0843 0.8775 0.8480 0.093 Uiso calc R 1 1

loop_
_atom_site_aniso_label
_atom_site_aniso_U_11
_atom_site_aniso_U_22
_atom_site_aniso_U_33
_atom_site_aniso_U_12
_atom_site_aniso_U_13
_atom_site_aniso_U_23
N1 0.0468(10) 0.0413(9) 0.0474(9) -0.0097(7) -0.0052(7) 0.0015(7)
N2 0.0457(10) 0.0427(9) 0.0416(8) -0.0089(7) -0.0018(7) 0.0023(7)
C1 0.0398(11) 0.0484(11) 0.0330(9) -0.0060(8) 0.0049(8) -0.0007(8)
C2 0.0391(11) 0.0472(11) 0.0425(10) -0.0044(8) 0.0052(8) -0.0030(8)
C3 0.0443(12) 0.0426(10) 0.0416(10) -0.0029(8) -0.0011(8) -0.0047(8)
C4 0.0375(10) 0.0453(11) 0.0390(9) -0.0053(8) 0.0062(8) 0.0010(8)
C5 0.0374(11) 0.0499(11) 0.0462(11) -0.0061(8) 0.0045(8) -0.0007(9)
O1 0.0385(8) 0.0512(8) 0.0806(10) -0.0040(6) -0.0037(7) -0.0002(8)
C6 0.0466(12) 0.0451(11) 0.0511(11) -0.0032(8) 0.0060(9) -0.0033(9)
C7 0.0474(12) 0.0442(11) 0.0455(11) -0.0113(8) 0.0072(9) -0.0056(8)
C8 0.0390(11) 0.0533(12) 0.0517(11) -0.0077(9) -0.0016(9) -0.0039(9)
C9 0.0418(11) 0.0448(11) 0.0485(11) -0.0020(8) 0.0028(8) -0.0011(8)
O2 0.0505(9) 0.0485(8) 0.0671(9) -0.0129(6) 0.0012(7) -0.0081(7)
C10 0.0521(14) 0.0600(13) 0.0706(14) -0.0201(10) 0.0055(11) -0.0133(11)
C11 0.0416(11) 0.0451(11) 0.0510(11) -0.0138(9) -0.0082(9) 0.0026(9)
C12 0.0386(13) 0.0925(17) 0.0606(14) -0.0154(11) 0.0019(10) 0.0154(12)
C13 0.0488(16) 0.177(3) 0.0843(19) -0.0222(18) 0.0083(14) 0.044(2)
C14 0.068(2) 0.168(3) 0.097(2) -0.049(2) -0.0050(17) 0.068(2)
C15 0.0709(18) 0.0750(17) 0.0855(18) -0.0386(14) -0.0308(14) 0.0361(14)
C16 0.0543(13) 0.0409(11) 0.0670(13) -0.0190(10) -0.0199(11) 0.0028(10)
C17 0.0742(17) 0.0421(12) 0.0733(14) 0.0039(11) -0.0293(12) -0.0160(11)
C18 0.105(2) 0.0466(14) 0.108(2) 0.0161(14) -0.0562(18) -0.0294(15)
C19 0.125(3) 0.0394(14) 0.124(3) -0.0210(16) -0.082(2) 0.0112(15)
C20 0.114(3) 0.080(2) 0.127(3) -0.056(2) -0.061(2) 0.0490(19)
C21 0.0492(12) 0.0522(12) 0.0403(10) -0.0096(9) -0.0050(9) 0.0028(9)
S1 0.0692(4) 0.0499(3) 0.0790(4) -0.0112(3) -0.0234(3) -0.0076(3)
N3 0.0526(11) 0.0499(10) 0.0607(10) -0.0181(8) -0.0158(8) 0.0122(8)
C22 0.0467(12) 0.0584(13) 0.0360(10) -0.0129(9) -0.0055(8) 0.0083(9)
C23 0.0503(12) 0.0588(13) 0.0358(10) -0.0164(10) -0.0002(8) 0.0081(9)
C24 0.0514(13) 0.0651(13) 0.0459(11) -0.0063(10) 0.0028(9) 0.0078(10)
C25 0.0412(12) 0.0847(17) 0.0532(12) -0.0121(11) 0.0010(9) 0.0001(11)
C26 0.0512(13) 0.0697(15) 0.0507(12) -0.0208(11) -0.0028(10) -0.0012(11)
C27 0.0540(13) 0.0604(13) 0.0466(11) -0.0157(10) -0.0042(9) 0.0019(10)
O3 0.0631(10) 0.0515(9) 0.0618(9) -0.0154(7) -0.0130(7) 0.0138(7)
C28 0.0714(16) 0.0558(14) 0.0570(13) -0.0106(11) 0.0066(11) 0.0007(10)

loop_
_atom_type_symbol
_atom_type_description
_atom_type_scat_dispersion_real
_atom_type_scat_dispersion_imag
_atom_type_scat_source
C C 0.0033 0.0016 'International Tables Vol C Tables 4.2.6.8 and 6.1.1.4'
H H 0.0000 0.0000 'International Tables Vol C Tables 4.2.6.8 and 6.1.1.4'
N N 0.0061 0.0033 'International Tables Vol C Tables 4.2.6.8 and 6.1.1.4'
O O 0.0106 0.0060 'International Tables Vol C Tables 4.2.6.8 and 6.1.1.4'
S S 0.1246 0.1234 'International Tables Vol C Tables 4.2.6.8 and 6.1.1.4'

loop_
_geom_angle_atom_site_label_1
_geom_angle_atom_site_label_2
_geom_angle_atom_site_label_3
_geom_angle_site_symmetry_1
_geom_angle_site_symmetry_3
_geom_angle
C21 N1 N2 . 1 121.46(15)
C21 N1 N2 . . 121.46(15)
C21 N1 C3 . . 126.33(15)
N2 N1 C3 1 . 112.20(13)
N2 N1 C3 . . 112.20(13)
C1 N2 N1 . . 108.27(14)
N2 C1 C4 1 . 121.93(16)
N2 C1 C4 . . 121.93(16)
N2 C1 C2 1 . 113.09(15)
N2 C1 C2 . . 113.09(15)
C4 C1 C2 . . 124.98(15)
C1 C2 C3 . . 102.81(14)
C1 C2 H2A . . 111.2
C3 C2 H2A . . 111.2
C1 C2 H2B . . 111.2
C3 C2 H2B . . 111.2
H2A C2 H2B . . 109.1
N1 C3 C11 . . 111.62(16)
N1 C3 C2 . . 101.35(14)
C11 C3 C2 . . 112.06(14)
N1 C3 H3 . . 110.5
C11 C3 H3 . . 110.5
C2 C3 H3 . . 110.5
C9 C4 C5 . . 116.99(16)
C9 C4 C1 . . 119.93(16)
C5 C4 C1 . . 123.08(16)
O1 C5 C6 . . 116.67(17)
O1 C5 C4 . . 122.55(16)
C6 C5 C4 . . 120.77(17)
C5 O1 H1 . . 109.5
C7 C6 C5 . . 120.16(18)
C7 C6 H6 . . 119.9
C5 C6 H6 . . 119.9
O2 C7 C6 . . 115.31(17)
O2 C7 C8 . . 124.18(17)
C6 C7 C8 . . 120.49(17)
C9 C8 C7 . . 118.95(18)
C9 C8 H8 . . 120.5
C7 C8 H8 . . 120.5
C8 C9 C4 . . 122.63(18)
C8 C9 H9 . . 118.7
C4 C9 H9 . . 118.7
C7 O2 C10 . . 117.75(16)
O2 C10 H10A . . 109.5
O2 C10 H10B . . 109.5
H10A C10 H10B . . 109.5
O2 C10 H10C . . 109.5
H10A C10 H10C . . 109.5
H10B C10 H10C . . 109.5
C12 C11 C16 . . 120.0(2)
C12 C11 C3 . . 121.35(18)
C16 C11 C3 . . 118.59(19)
C11 C12 C13 . . 121.3(2)
C11 C12 H12 . . 119.3
C13 C12 H12 . . 119.3
C14 C13 C12 . . 120.0(3)
C14 C13 H13 . . 120.0
C12 C13 H13 . . 120.0
C13 C14 C15 . . 121.8(3)
C13 C14 H14 . . 119.1
C15 C14 H14 . . 119.1
C14 C15 C20 . . 123.5(3)
C14 C15 C16 . . 118.7(2)
C20 C15 C16 . . 117.8(3)
C17 C16 C11 . . 123.1(2)
C17 C16 C15 . . 118.7(2)
C11 C16 C15 . . 118.1(2)
C18 C17 C16 . . 120.7(3)
C18 C17 H17 . . 119.7
C16 C17 H17 . . 119.7
C17 C18 C19 . . 119.9(3)
C17 C18 H18 . . 120.0
C19 C18 H18 . . 120.0
C20 C19 C18 . . 120.4(3)
C20 C19 H19 . . 119.8
C18 C19 H19 . . 119.8
C19 C20 C15 . . 122.4(3)
C19 C20 H20 . . 118.8
C15 C20 H20 . . 118.8
N3 C21 N1 . . 112.16(16)
N3 C21 S1 . . 126.88(14)
N1 C21 S1 . . 120.95(15)
C21 N3 C22 . . 132.25(16)
C21 N3 H3A . . 113.9
C22 N3 H3A . . 113.9
C27 C22 N3 . . 127.24(19)
C27 C22 C23 . . 119.08(18)
N3 C22 C23 . . 113.67(16)
C24 C23 O3 . . 125.16(19)
C24 C23 C22 . . 120.62(18)
O3 C23 C22 . . 114.21(17)
C23 C24 C25 . . 119.3(2)
C23 C24 H24 . . 120.4
C25 C24 H24 . . 120.4
C26 C25 C24 . . 120.3(2)
C26 C25 H25 . . 119.8
C24 C25 H25 . . 119.8
C25 C26 C27 . . 121.11(19)
C25 C26 H26 . . 119.4
C27 C26 H26 . . 119.4
C26 C27 C22 . . 119.6(2)
C26 C27 H27 . . 120.2
C22 C27 H27 . . 120.2
C23 O3 C28 . . 118.02(16)
O3 C28 H28A . . 109.5
O3 C28 H28B . . 109.5
H28A C28 H28B . . 109.5
O3 C28 H28C . . 109.5
H28A C28 H28C . . 109.5
H28B C28 H28C . . 109.5

loop_
_geom_bond_atom_site_label_1
_geom_bond_atom_site_label_2
_geom_bond_site_symmetry_2
_geom_bond_distance
N1 C21 . 1.365(2)
N1 N2 1 1.399(2)
N1 N2 . 1.399(2)
N1 C3 . 1.464(2)
N2 C1 . 1.295(2)
C1 N2 1 1.295(2)
C1 C4 . 1.448(2)
C1 C2 . 1.499(2)
C2 C3 . 1.536(2)
C2 H2A . 0.9900
C2 H2B . 0.9900
C3 C11 . 1.515(3)
C3 H3 . 1.0000
C4 C9 . 1.400(2)
C4 C5 . 1.409(2)
C5 O1 . 1.359(2)
C5 C6 . 1.385(2)
O1 H1 . 0.8400
C6 C7 . 1.380(3)
C6 H6 . 0.9500
C7 O2 . 1.366(2)
C7 C8 . 1.389(3)
C8 C9 . 1.372(2)
C8 H8 . 0.9500
C9 H9 . 0.9500
O2 C10 . 1.424(2)
C10 H10A . 0.9800
C10 H10B . 0.9800
C10 H10C . 0.9800
C11 C12 . 1.360(3)
C11 C16 . 1.425(3)
C12 C13 . 1.395(3)
C12 H12 . 0.9500
C13 C14 . 1.343(4)
C13 H13 . 0.9500
C14 C15 . 1.400(4)
C14 H14 . 0.9500
C15 C20 . 1.414(4)
C15 C16 . 1.430(3)
C16 C17 . 1.410(3)
C17 C18 . 1.377(3)
C17 H17 . 0.9500
C18 C19 . 1.408(5)
C18 H18 . 0.9500
C19 C20 . 1.332(5)
C19 H19 . 0.9500
C20 H20 . 0.9500
C21 N3 . 1.349(2)
C21 S1 . 1.657(2)
N3 C22 . 1.403(2)
N3 H3A . 0.8800
C22 C27 . 1.391(3)
C22 C23 . 1.403(3)
C23 C24 . 1.372(3)
C23 O3 . 1.374(2)
C24 C25 . 1.396(3)
C24 H24 . 0.9500
C25 C26 . 1.361(3)
C25 H25 . 0.9500
C26 C27 . 1.379(3)
C26 H26 . 0.9500
C27 H27 . 0.9500
O3 C28 . 1.421(2)
C28 H28A . 0.9800
C28 H28B . 0.9800
C28 H28C . 0.9800

loop_
_geom_hbond_atom_site_label_D
_geom_hbond_atom_site_label_H
_geom_hbond_atom_site_label_A
_geom_hbond_site_symmetry_A
_geom_hbond_distance_DH
_geom_hbond_distance_HA
_geom_hbond_distance_DA
_geom_hbond_angle_DHA
O1 H1 N2 . 0.84 1.96 2.6889(19) 145
C18 H18 S1 3_767 0.95 2.96 3.712(2) 137

loop_
_geom_torsion_atom_site_label_1
_geom_torsion_atom_site_label_2
_geom_torsion_atom_site_label_3
_geom_torsion_atom_site_label_4
_geom_torsion_site_symmetry_1
_geom_torsion_site_symmetry_4
_geom_torsion
C21 N1 N2 N2 . 1 0.00(19)
C3 N1 N2 N2 . 1 0.0(2)
C21 N1 N2 C1 . . -170.99(17)
N2 N1 N2 C1 1 . 0E1(10)
C3 N1 N2 C1 . . 9.8(2)
N1 N2 C1 N2 . 1 0E1(10)
N2 N2 C1 C4 1 . 0.0(9)
N1 N2 C1 C4 . . 179.45(15)
N2 N2 C1 C2 1 . 0.0(8)
N1 N2 C1 C2 . . 0.3(2)
N2 C1 C2 C3 1 . -9.4(2)
N2 C1 C2 C3 . . -9.4(2)
C4 C1 C2 C3 . . 171.51(16)
C21 N1 C3 C11 . . -74.5(2)
N2 N1 C3 C11 1 . 104.57(16)
N2 N1 C3 C11 . . 104.57(16)
C21 N1 C3 C2 . . 166.01(18)
N2 N1 C3 C2 1 . -14.88(18)
N2 N1 C3 C2 . . -14.88(18)
C1 C2 C3 N1 . . 13.60(17)
C1 C2 C3 C11 . . -105.54(17)
N2 C1 C4 C9 1 . -175.47(17)
N2 C1 C4 C9 . . -175.47(17)
C2 C1 C4 C9 . . 3.6(3)
N2 C1 C4 C5 1 . 3.4(3)
N2 C1 C4 C5 . . 3.4(3)
C2 C1 C4 C5 . . -177.52(17)
C9 C4 C5 O1 . . 179.67(17)
C1 C4 C5 O1 . . 0.7(3)
C9 C4 C5 C6 . . 0.2(3)
C1 C4 C5 C6 . . -178.75(17)
O1 C5 C6 C7 . . -178.71(18)
C4 C5 C6 C7 . . 0.8(3)
C5 C6 C7 O2 . . 177.29(16)
C5 C6 C7 C8 . . -1.4(3)
O2 C7 C8 C9 . . -177.58(17)
C6 C7 C8 C9 . . 1.0(3)
C7 C8 C9 C4 . . 0.0(3)
C5 C4 C9 C8 . . -0.6(3)
C1 C4 C9 C8 . . 178.38(17)
C6 C7 O2 C10 . . -178.99(17)
C8 C7 O2 C10 . . -0.3(3)
N1 C3 C11 C12 . . -11.2(2)
C2 C3 C11 C12 . . 101.7(2)
N1 C3 C11 C16 . . 172.14(15)
C2 C3 C11 C16 . . -75.0(2)
C16 C11 C12 C13 . . 0.2(3)
C3 C11 C12 C13 . . -176.4(2)
C11 C12 C13 C14 . . -1.5(4)
C12 C13 C14 C15 . . 1.1(5)
C13 C14 C15 C20 . . -180.0(3)
C13 C14 C15 C16 . . 0.4(4)
C12 C11 C16 C17 . . -177.63(18)
C3 C11 C16 C17 . . -0.9(3)
C12 C11 C16 C15 . . 1.3(3)
C3 C11 C16 C15 . . 177.99(17)
C14 C15 C16 C17 . . 177.4(2)
C20 C15 C16 C17 . . -2.3(3)
C14 C15 C16 C11 . . -1.6(3)
C20 C15 C16 C11 . . 178.78(19)
C11 C16 C17 C18 . . -179.67(18)
C15 C16 C17 C18 . . 1.4(3)
C16 C17 C18 C19 . . -0.6(3)
C17 C18 C19 C20 . . 0.8(4)
C18 C19 C20 C15 . . -1.7(4)
C14 C15 C20 C19 . . -177.1(3)
C16 C15 C20 C19 . . 2.5(4)
N2 N1 C21 N3 1 . 1.1(3)
N2 N1 C21 N3 . . 1.1(3)
C3 N1 C21 N3 . . -179.84(17)
N2 N1 C21 S1 1 . -178.43(13)
N2 N1 C21 S1 . . -178.43(13)
C3 N1 C21 S1 . . 0.6(3)
N1 C21 N3 C22 . . -167.46(19)
S1 C21 N3 C22 . . 12.1(3)
C21 N3 C22 C27 . . -9.8(4)
C21 N3 C22 C23 . . 168.6(2)
C27 C22 C23 C24 . . 0.6(3)
N3 C22 C23 C24 . . -177.93(17)
C27 C22 C23 O3 . . -179.93(17)
N3 C22 C23 O3 . . 1.6(2)
O3 C23 C24 C25 . . -179.18(18)
C22 C23 C24 C25 . . 0.3(3)
C23 C24 C25 C26 . . -0.3(3)
C24 C25 C26 C27 . . -0.5(3)
C25 C26 C27 C22 . . 1.3(3)
N3 C22 C27 C26 . . 176.93(18)
C23 C22 C27 C26 . . -1.4(3)
C24 C23 O3 C28 . . 5.4(3)
C22 C23 O3 C28 . . -174.03(17)

_cod_database_fobs_code 1546726
